data_7062350
loop_
_publ_author_name
'Rana, Love Karan'
'Kaur, Prabhjyot'
'Bavandsavadkouhi, Alborz'
'Selopal, Gurpreet Singh'
'Duong, Adam'

_publ_section_title
;
 Isostructural coordination polymers of the tethering naphthalene anchored
 bis(2-methylpyridinecarboxamide) ligand: single crystal, XPS, EDS and
 theoretical studies
;
_journal_issue 11
_journal_name_full 'New Journal of Chemistry'
_journal_page_first 5477
_journal_page_last 5487
_journal_paper_doi 10.1039/D3NJ00038A
_journal_volume 47
_journal_year 2023
_chemical_formula_moiety 'C36 H48 Cu N8 O6, 2(Cl O4)'
_chemical_formula_sum 'C36 H48 Cl2 Cu N8 O14'
_chemical_formula_weight 951.26
_chemical_name_systematic Cu-26N4
_space_group_crystal_system triclinic
_space_group_IT_number 2
_space_group_name_Hall '-P 1'
_space_group_name_H-M_alt 'P -1'
_atom_sites_solution_hydrogens geom
_audit_creation_date 2022-11-03
_audit_creation_method
;
Olex2 1.3-alpha
(compiled 2020.11.12 svn.r5f609507 for OlexSys, GUI svn.r6408)
;
_audit_update_record
;
2023-01-25 deposited with the CCDC.	2023-02-01 downloaded from the CCDC.
;
_cell_angle_alpha 95.500(7)
_cell_angle_beta 107.674(8)
_cell_angle_gamma 100.676(7)
_cell_formula_units_Z 1
_cell_length_a 9.2489(8)
_cell_length_b 10.8769(8)
_cell_length_c 11.2251(10)
_cell_measurement_reflns_used 3043
_cell_measurement_temperature 100
_cell_measurement_theta_max 71.9240
_cell_measurement_theta_min 4.1440
_cell_volume 1043.27(16)
_computing_cell_refinement 'CrysAlisPro 1.171.40.84a (Rigaku OD, 2020)'
_computing_data_collection 'CrysAlisPro 1.171.40.84a (Rigaku OD, 2020)'
_computing_data_reduction 'CrysAlisPro 1.171.40.84a (Rigaku OD, 2020)'
_computing_molecular_graphics 'Olex2 1.3-alpha (Dolomanov et al., 2009)'
_computing_publication_material 'Olex2 1.3-alpha (Dolomanov et al., 2009)'
_computing_structure_refinement 'SHELXL 2018/3 (Sheldrick, 2015)'
_computing_structure_solution 'SHELXT 2018/2 (Sheldrick, 2018)'
_diffrn_ambient_temperature 100
_diffrn_detector 'CCD plate'
_diffrn_detector_area_resol_mean 8.0715
_diffrn_detector_type EosS2
_diffrn_measured_fraction_theta_full 0.998
_diffrn_measured_fraction_theta_max 0.966
_diffrn_measurement_details
;
List of Runs (angles in degrees, time in seconds):

  # Type    Start    End  Width  t~exp~   \w     \q     \k     \f   Frames
#--------------------------------------------------------------------------
  1  \w    -54.00 -23.00   1.00    7.26    --  -36.47  61.00   6.00   31
  2  \w    -93.00 -46.00   1.00    7.26    --  -36.47 -61.00-132.00   47
  3  \w      5.00  30.00   1.00    7.26    --  -36.47  61.00   6.00   25
  4  \w     24.00  50.00   1.00    7.26    --   36.47  61.00   6.00   26
  5  \w    103.00 175.00   1.00    7.00    --  107.77  61.00   6.00   72
  6  \w     47.00 114.00   1.00    7.00    --  107.77 -61.00-132.00   67
  7  \w   -103.00 -21.00   1.00    7.26    --  -36.47 -57.00 150.00   82
  8  \w     33.00 104.00   1.00    7.26    --   36.47  57.00  30.00   71
  9  \w     30.00  89.00   1.00    7.26    --   36.47-125.00-120.00   59
 10  \w     27.00 101.00   1.00    7.26    --   36.47  57.00 -60.00   74
 11  \w     50.00  85.00   1.00    7.26    --   36.47-125.00 120.00   35
 12  \w     -2.00  25.00   1.00    7.26    --   36.47 -61.00-132.00   27
 13  \w    -21.00  44.00   1.00    7.26    --   36.47 -77.00  90.00   65
 14  \w     39.00 119.00   1.00    7.00    --  107.77 -45.00 -60.00   80
 15  \w     45.00 105.00   1.00    7.00    --  107.77-111.00 -90.00   60
 16  \w    116.00 155.00   1.00    7.00    --  107.77 111.00 -60.00   39
 17  \w     65.00 102.00   1.00    7.00    --  107.77 -94.00 -30.00   37
 18  \w    116.00 172.00   1.00    7.00    --  107.77 111.00 -30.00   56
 19  \w     69.00 105.00   1.00    7.00    --  107.77 -94.00  30.00   36
 20  \w     38.00 103.00   1.00    7.00    --  107.77-111.00 150.00   65
 21  \w     45.00 102.00   1.00    7.00    --  107.77 -94.00 150.00   57
 22  \w     91.00 146.00   1.00    7.00    --  107.77 -15.00-180.00   55
 23  \w    109.00 147.00   1.00    7.00    --  107.77  77.00-150.00   38
 24  \w     45.00  71.00   1.00    7.00    --  107.77 -15.00-180.00   26
 25  \w     99.00 173.00   1.00    7.00    --  107.77  61.00 -90.00   74
 26  \w    107.00 133.00   1.00    7.00    --  107.77  77.00 -30.00   26
 27  \w     64.00 120.00   1.00    7.00    --  107.77 178.00-180.00   56
;
_diffrn_measurement_device 'four-circle diffractometer'
_diffrn_measurement_device_type 'Definition file'
_diffrn_measurement_method '\w scans'
_diffrn_orient_matrix_type 'CrysAlisPro convention (1999,Acta A55,543-557)'
_diffrn_orient_matrix_UB_11 -0.0155823000
_diffrn_orient_matrix_UB_12 0.0474332000
_diffrn_orient_matrix_UB_13 -0.1273205000
_diffrn_orient_matrix_UB_21 0.0943978000
_diffrn_orient_matrix_UB_22 -0.0932973000
_diffrn_orient_matrix_UB_23 -0.0322903000
_diffrn_orient_matrix_UB_31 -0.1518331000
_diffrn_orient_matrix_UB_32 -0.1018936000
_diffrn_orient_matrix_UB_33 -0.0636961000
_diffrn_radiation_monochromator graphite
_diffrn_radiation_probe x-ray
_diffrn_radiation_type 'Cu K\a'
_diffrn_radiation_wavelength 1.54184
_diffrn_reflns_av_R_equivalents 0.0345
_diffrn_reflns_av_unetI/netI 0.0554
_diffrn_reflns_Laue_measured_fraction_full 0.998
_diffrn_reflns_Laue_measured_fraction_max 0.966
_diffrn_reflns_limit_h_max 11
_diffrn_reflns_limit_h_min -11
_diffrn_reflns_limit_k_max 11
_diffrn_reflns_limit_k_min -13
_diffrn_reflns_limit_l_max 13
_diffrn_reflns_limit_l_min -13
_diffrn_reflns_number 7014
_diffrn_reflns_point_group_measured_fraction_full 0.998
_diffrn_reflns_point_group_measured_fraction_max 0.966
_diffrn_reflns_theta_full 67.684
_diffrn_reflns_theta_max 72.451
_diffrn_reflns_theta_min 4.189
_diffrn_source 'fine-focus sealed X-ray tube'
_diffrn_source_type 'Enhance (Cu) X-ray Source'
_exptl_absorpt_coefficient_mu 2.574
_exptl_absorpt_correction_T_max 1.00000
_exptl_absorpt_correction_T_min 0.89999
_exptl_absorpt_correction_type multi-scan
_exptl_absorpt_process_details
;
CrysAlisPro 1.171.40.84a (Rigaku Oxford Diffraction, 2020)
Empirical absorption correction using spherical harmonics,
implemented in SCALE3 ABSPACK scaling algorithm.
;
_exptl_crystal_colour 'clear light green'
_exptl_crystal_colour_lustre clear
_exptl_crystal_colour_modifier light
_exptl_crystal_colour_primary green
_exptl_crystal_density_diffrn 1.514
_exptl_crystal_description plates
_exptl_crystal_F_000 495
_exptl_crystal_preparation 'Vapor diffusion ethylacetate/DMF'
_exptl_crystal_size_max 0.15
_exptl_crystal_size_mid 0.14
_exptl_crystal_size_min 0.12
_refine_diff_density_max 0.628
_refine_diff_density_min -0.439
_refine_diff_density_rms 0.074
_refine_ls_extinction_method none
_refine_ls_goodness_of_fit_ref 1.032
_refine_ls_hydrogen_treatment constr
_refine_ls_matrix_type full
_refine_ls_number_parameters 396
_refine_ls_number_reflns 4000
_refine_ls_number_restraints 110
_refine_ls_restrained_S_all 1.045
_refine_ls_R_factor_all 0.0654
_refine_ls_R_factor_gt 0.0545
_refine_ls_shift/su_max 0.000
_refine_ls_shift/su_mean 0.000
_refine_ls_structure_factor_coef Fsqd
_refine_ls_weighting_details 'w=1/[\s^2^(Fo^2^)+(0.0831P)^2^+0.5995P] where P=(Fo^2^+2Fc^2^)/3'
_refine_ls_weighting_scheme calc
_refine_ls_wR_factor_gt 0.1457
_refine_ls_wR_factor_ref 0.1558
_reflns_Friedel_coverage 0.000
_reflns_number_gt 3284
_reflns_number_total 4000
_reflns_threshold_expression 'I > 2\s(I)'
_cod_data_source_file d3nj00038a2.cif
_cod_data_source_block cu-26n4
_cod_depositor_comments 'Adding full bibliography for 7062349--7062352.cif.'
_cod_database_code 7062350
_shelx_shelxl_version_number 2018/3
_shelx_space_group_comment
;
The symmetry employed for this shelxl refinement is uniquely defined
by the following loop, which should always be used as a source of
symmetry information in preference to the above space-group names.
They are only intended as comments.
;
_shelx_estimated_absorpt_t_max 0.748
_shelx_estimated_absorpt_t_min 0.699
_reflns_odcompleteness_completeness 99.87
_reflns_odcompleteness_iscentric 1
_reflns_odcompleteness_theta 66.97
_olex2_refinement_description
;
1. Fixed Uiso
 At 1.2 times of:
  All C(H) groups, All C(H,H) groups, All N(H) groups
 At 1.5 times of:
  All C(H,H,H) groups
2. Restrained distances
 N3A-C18A \\sim N3A-C18
 with sigma of 0.02
 N3A-C17A \\sim N3A-C17
 with sigma of 0.02
 N4A-C13A \\sim N4-C13
 with sigma of 0.02
 N3A-C16A \\sim N3A-C16
 with sigma of 0.02
 O6A-C16A \\sim O6A-C16
 with sigma of 0.02
 C15A-C13A \\sim C15-C13
 with sigma of 0.04
 N4A-C15A \\sim N4-C15
 with sigma of 0.02
 C13A-C14A \\sim C13-C14
 with sigma of 0.04
 N4A-C14A \\sim N4-C14
 with sigma of 0.02
 C15A-C14A \\sim C15-C14
 with sigma of 0.04
 Cl1-O4 \\sim Cl1-O4A
 with sigma of 0.02
 Cl1-O1 \\sim Cl1-O1A
 with sigma of 0.02
 Cl1-O2 \\sim Cl1-O2A
 with sigma of 0.02
 Cl1-O3 \\sim Cl1-O3A
 with sigma of 0.02
3. Uiso/Uaniso restraints and constraints
Uanis(C15) = Uanis(C14)
Uanis(C13A) = Uanis(C13)
Uanis(C18) = Uanis(C18A)
4. Rigid body (RIGU) restrains
 O7A, O7, C13, C13A, N4A, N4, C15, C15A, C14, C14A, Cl1
 with sigma for 1-2 distances of 0.004 and sigma for 1-3 distances of 0.004
 Cl1, O1, O2, O3, O4
 with sigma for 1-2 distances of 0.004 and sigma for 1-3 distances of 0.004
 Cl1, O1, O2, O3, O4, O2A, O3A, O4A, O1A
 with sigma for 1-2 distances of 0.004 and sigma for 1-3 distances of 0.004
 O7A, O7
 with sigma for 1-2 distances of 0.004 and sigma for 1-3 distances of 0.004
5. Others
 Sof(C13)=Sof(H13)=Sof(C14)=Sof(H14A)=Sof(H14B)=Sof(H14C)=Sof(C15)=Sof(H15A)=
 Sof(H15B)=Sof(H15C)=Sof(N4)=Sof(O7)=1-FVAR(1)
 Sof(C13A)=Sof(H13A)=Sof(C14A)=Sof(H14D)=Sof(H14E)=Sof(H14F)=Sof(C15A)=
 Sof(H15D)=Sof(H15E)=Sof(H15F)=Sof(N4A)=Sof(O7A)=FVAR(1)
 Sof(C16)=Sof(H16)=Sof(C17)=Sof(H17A)=Sof(H17B)=Sof(H17C)=Sof(C18)=Sof(H18A)=
 Sof(H18B)=Sof(H18C)=Sof(N3)=Sof(O6)=1-FVAR(2)
 Sof(C16A)=Sof(H16A)=Sof(C17A)=Sof(H17D)=Sof(H17E)=Sof(H17F)=Sof(C18A)=
 Sof(H18D)=Sof(H18E)=Sof(H18F)=Sof(N3A)=Sof(O6A)=FVAR(2)
 Sof(O2A)=Sof(O3A)=Sof(O4A)=Sof(O1A)=1-FVAR(3)
 Sof(O1)=Sof(O2)=Sof(O3)=Sof(O4)=FVAR(3)
6.a Secondary CH2 refined with riding coordinates:
 C7(H7A,H7B)
6.b Aromatic/amide H refined with riding coordinates:
 C1(H1), C3(H3), C4(H4), C9(H9), C10(H10), C11(H11), C12(H12), C13(H13),
 C13A(H13A), C16(H16), C16A(H16A), N2(H2)
6.c Idealised Me refined as rotating group:
 C14(H14A,H14B,H14C), C15(H15A,H15B,H15C), C14A(H14D,H14E,H14F), C15A(H15D,
 H15E,H15F), C17(H17A,H17B,H17C), C18(H18A,H18B,H18C), C17A(H17D,H17E,H17F),
 C18A(H18D,H18E,H18F)
;
_olex2_submission_special_instructions 'No special instructions were received'
_oxdiff_exptl_absorpt_empirical_details
;
Empirical correction (ABSPACK) includes:
- Absorption correction using spherical harmonics
- Frame scaling
;
_oxdiff_exptl_absorpt_empirical_full_max 1.119
_oxdiff_exptl_absorpt_empirical_full_min 0.885

loop_
_space_group_symop_operation_xyz
'x, y, z'
'-x, -y, -z'

loop_
_atom_site_label
_atom_site_type_symbol
_atom_site_fract_x
_atom_site_fract_y
_atom_site_fract_z
_atom_site_U_iso_or_equiv
_atom_site_adp_type
_atom_site_occupancy
_atom_site_site_symmetry_order
_atom_site_calc_flag
_atom_site_refinement_flags_posn
_atom_site_refinement_flags_adp
_atom_site_refinement_flags_occupancy
_atom_site_disorder_assembly
_atom_site_disorder_group
C1 C 1.1313(3) -0.1095(3) -0.0076(3) 0.0264(6) Uani 1 1 d . . . . .
H1 H 1.239076 -0.106108 0.008841 0.032 Uiso 1 1 calc R U . . .
C2 C 1.0806(3) 0.0033(3) 0.0129(3) 0.0245(6) Uani 1 1 d . . . . .
C3 C 1.1876(3) 0.1231(3) 0.0599(3) 0.0301(6) Uani 1 1 d . . . . .
H3 H 1.295971 0.128593 0.077505 0.036 Uiso 1 1 calc R U . . .
C4 C 1.1356(3) 0.2292(3) 0.0795(3) 0.0274(6) Uani 1 1 d . . . . .
H4 H 1.208371 0.308260 0.112844 0.033 Uiso 1 1 calc R U . . .
C5 C 0.9750(3) 0.2242(3) 0.0512(3) 0.0253(6) Uani 1 1 d . . . . .
C6 C 0.9263(3) 0.3460(3) 0.0722(3) 0.0274(6) Uani 1 1 d . . . . .
C7 C 0.7234(3) 0.4622(3) 0.0211(3) 0.0298(6) Uani 1 1 d . . . . .
H7A H 0.637962 0.464043 -0.056926 0.036 Uiso 1 1 calc R U . . .
H7B H 0.807875 0.537915 0.033808 0.036 Uiso 1 1 calc R U . . .
C8 C 0.6636(3) 0.4701(3) 0.1324(3) 0.0267(6) Uani 1 1 d . . . . .
C9 C 0.5979(3) 0.3617(3) 0.1710(3) 0.0294(6) Uani 1 1 d . . . . .
H9 H 0.588573 0.280048 0.126950 0.035 Uiso 1 1 calc R U . . .
C10 C 0.5465(3) 0.3742(3) 0.2736(3) 0.0307(6) Uani 1 1 d . . . . .
H10 H 0.502234 0.299490 0.299087 0.037 Uiso 1 1 calc R U . . .
C11 C 0.6151(3) 0.5919(3) 0.2995(3) 0.0297(6) Uani 1 1 d . . . . .
H11 H 0.618895 0.672530 0.342671 0.036 Uiso 1 1 calc R U . . .
C12 C 0.6699(3) 0.5866(3) 0.1984(3) 0.0293(6) Uani 1 1 d . . . . .
H12 H 0.712158 0.662661 0.173949 0.035 Uiso 1 1 calc R U . . .
C13 C 0.1838(12) 0.2640(11) 0.3792(9) 0.0488(15) Uani 0.391(6) 1 d D . P A 2
H13 H 0.220776 0.189468 0.366805 0.059 Uiso 0.391(6) 1 calc R U P A 2
C14 C -0.0948(17) 0.1760(17) 0.3510(17) 0.101(4) Uani 0.391(6) 1 d D . P A 2
H14A H -0.169162 0.188624 0.272369 0.151 Uiso 0.391(6) 1 calc R U P A 2
H14B H -0.143010 0.174563 0.417584 0.151 Uiso 0.391(6) 1 calc R U P A 2
H14C H -0.065150 0.095241 0.336840 0.151 Uiso 0.391(6) 1 calc R U P A 2
C15 C -0.0010(18) 0.3984(14) 0.4318(17) 0.101(4) Uani 0.391(6) 1 d D . P A 2
H15A H -0.052991 0.434287 0.357904 0.151 Uiso 0.391(6) 1 calc R U P A 2
H15B H 0.097004 0.457784 0.482177 0.151 Uiso 0.391(6) 1 calc R U P A 2
H15C H -0.068765 0.383625 0.483633 0.151 Uiso 0.391(6) 1 calc R U P A 2
N4 N 0.0333(13) 0.2718(13) 0.3870(15) 0.065(3) Uani 0.391(6) 1 d D . P A 2
O7 O 0.2538(9) 0.3738(8) 0.3921(9) 0.039(2) Uani 0.391(6) 1 d . . P A 2
C13A C 0.1905(10) 0.3523(9) 0.3989(7) 0.0488(15) Uani 0.609(6) 1 d D . P A 1
H13A H 0.160971 0.431404 0.396598 0.059 Uiso 0.609(6) 1 calc R U P A 1
C14A C 0.0905(12) 0.1185(9) 0.3734(9) 0.088(3) Uani 0.609(6) 1 d D . P A 1
H14D H -0.009498 0.061550 0.323340 0.132 Uiso 0.609(6) 1 calc R U P A 1
H14E H 0.122284 0.099117 0.459813 0.132 Uiso 0.609(6) 1 calc R U P A 1
H14F H 0.169557 0.106751 0.334444 0.132 Uiso 0.609(6) 1 calc R U P A 1
C15A C -0.0815(9) 0.2669(7) 0.3544(7) 0.0528(17) Uani 0.609(6) 1 d D . P A 1
H15D H -0.157188 0.208934 0.280417 0.079 Uiso 0.609(6) 1 calc R U P A 1
H15E H -0.076670 0.354522 0.339051 0.079 Uiso 0.609(6) 1 calc R U P A 1
H15F H -0.113717 0.256269 0.429031 0.079 Uiso 0.609(6) 1 calc R U P A 1
N4A N 0.0758(10) 0.2378(8) 0.3770(10) 0.0611(19) Uani 0.609(6) 1 d D . P A 1
O7A O 0.3166(7) 0.3486(5) 0.4189(5) 0.0502(14) Uani 0.609(6) 1 d . . P A 1
Cu1 Cu 0.500000 0.500000 0.500000 0.0295(2) Uani 1 2 d S . P . .
C16 C 0.3400(12) 0.7469(9) 0.4305(10) 0.032(3) Uani 0.335(8) 1 d . . P A 2
H16 H 0.438606 0.800184 0.478214 0.039 Uiso 0.335(8) 1 calc R U P A 2
C17 C 0.2565(14) 0.9410(9) 0.3907(12) 0.046(3) Uani 0.335(8) 1 d . . P A 2
H17A H 0.171641 0.968451 0.413054 0.069 Uiso 0.335(8) 1 calc R U P A 2
H17B H 0.259493 0.967353 0.310290 0.069 Uiso 0.335(8) 1 calc R U P A 2
H17C H 0.355835 0.979704 0.457481 0.069 Uiso 0.335(8) 1 calc R U P A 2
C18 C 0.066(5) 0.730(4) 0.293(4) 0.045(2) Uani 0.335(8) 1 d . . P A 2
H18A H 0.063104 0.639418 0.281919 0.068 Uiso 0.335(8) 1 calc R U P A 2
H18B H 0.041268 0.758639 0.210603 0.068 Uiso 0.335(8) 1 calc R U P A 2
H18C H -0.010041 0.746794 0.333709 0.068 Uiso 0.335(8) 1 calc R U P A 2
N3 N 0.231(2) 0.8037(11) 0.3780(16) 0.029(3) Uani 0.335(8) 1 d . . P A 2
O6 O 0.3306(13) 0.6328(11) 0.4256(9) 0.030(2) Uani 0.335(8) 1 d . . P A 2
C16A C 0.2888(10) 0.6531(7) 0.3819(7) 0.0334(17) Uani 0.665(8) 1 d . . P A 1
H16A H 0.230278 0.576032 0.327412 0.040 Uiso 0.665(8) 1 calc R U P A 1
C17A C 0.3170(7) 0.8766(5) 0.4513(6) 0.0518(17) Uani 0.665(8) 1 d . . P A 1
H17D H 0.249385 0.912594 0.490332 0.078 Uiso 0.665(8) 1 calc R U P A 1
H17E H 0.352577 0.935037 0.399542 0.078 Uiso 0.665(8) 1 calc R U P A 1
H17F H 0.407264 0.863414 0.517787 0.078 Uiso 0.665(8) 1 calc R U P A 1
C18A C 0.087(2) 0.7532(17) 0.2790(19) 0.045(2) Uani 0.665(8) 1 d . . P A 1
H18D H 0.015267 0.777319 0.320674 0.068 Uiso 0.665(8) 1 calc R U P A 1
H18E H 0.042697 0.667771 0.229790 0.068 Uiso 0.665(8) 1 calc R U P A 1
H18F H 0.104148 0.813459 0.222405 0.068 Uiso 0.665(8) 1 calc R U P A 1
N3A N 0.2298(11) 0.7548(6) 0.3710(9) 0.0332(17) Uani 0.665(8) 1 d . . P A 1
O6A O 0.4176(7) 0.6532(4) 0.4602(4) 0.0376(11) Uani 0.665(8) 1 d . . P A 1
Cl1 Cl 0.57674(10) -0.07673(7) 0.21922(8) 0.0434(2) Uani 1 1 d D . . . .
O5 O 1.0157(2) 0.43764(19) 0.1492(2) 0.0353(5) Uani 1 1 d . . . . .
N1 N 0.5561(3) 0.4869(2) 0.3395(2) 0.0290(5) Uani 1 1 d . . . . .
N2 N 0.7816(3) 0.3499(2) 0.0032(2) 0.0274(5) Uani 1 1 d . . . . .
H2 H 0.721803 0.283977 -0.053112 0.033 Uiso 1 1 calc R U . . .
O1 O 0.4410(4) -0.1729(3) 0.2170(3) 0.0540(11) Uani 0.808(8) 1 d D . P B 1
O2 O 0.5444(9) 0.0423(5) 0.2478(9) 0.095(3) Uani 0.808(8) 1 d D . P B 1
O3 O 0.7072(6) -0.0955(4) 0.3098(6) 0.088(2) Uani 0.808(8) 1 d D . P B 1
O4 O 0.5792(9) -0.0964(8) 0.0959(6) 0.137(3) Uani 0.808(8) 1 d D . P B 1
O2A O 0.587(3) 0.0532(13) 0.2109(19) 0.050(6) Uani 0.192(8) 1 d D . P B 2
O3A O 0.597(5) -0.108(2) 0.3358(17) 0.152(14) Uani 0.192(8) 1 d D . P B 2
O4A O 0.740(2) -0.065(2) 0.227(4) 0.118(10) Uani 0.192(8) 1 d D . P B 2
O1A O 0.512(2) -0.1646(13) 0.1086(14) 0.060(6) Uani 0.192(8) 1 d D . P B 2

loop_
_atom_site_aniso_label
_atom_site_aniso_U_11
_atom_site_aniso_U_22
_atom_site_aniso_U_33
_atom_site_aniso_U_23
_atom_site_aniso_U_13
_atom_site_aniso_U_12
C1 0.0246(13) 0.0282(14) 0.0284(14) 0.0040(11) 0.0104(11) 0.0087(11)
C2 0.0237(14) 0.0243(13) 0.0267(14) 0.0038(11) 0.0098(11) 0.0064(10)
C3 0.0237(13) 0.0293(15) 0.0371(16) 0.0046(12) 0.0098(12) 0.0061(11)
C4 0.0242(14) 0.0236(13) 0.0306(15) 0.0037(11) 0.0055(11) 0.0023(11)
C5 0.0292(14) 0.0253(14) 0.0236(13) 0.0034(11) 0.0103(11) 0.0087(11)
C6 0.0313(15) 0.0274(14) 0.0261(14) 0.0043(11) 0.0121(12) 0.0087(11)
C7 0.0321(15) 0.0278(14) 0.0322(15) 0.0057(12) 0.0116(12) 0.0111(12)
C8 0.0228(13) 0.0297(14) 0.0269(14) 0.0026(11) 0.0051(11) 0.0102(11)
C9 0.0283(14) 0.0251(14) 0.0342(15) 0.0007(11) 0.0107(12) 0.0061(11)
C10 0.0328(15) 0.0236(14) 0.0352(16) 0.0028(12) 0.0118(13) 0.0052(11)
C11 0.0331(15) 0.0240(13) 0.0315(15) 0.0013(11) 0.0084(12) 0.0106(11)
C12 0.0282(14) 0.0255(14) 0.0335(15) 0.0046(12) 0.0084(12) 0.0075(11)
C13 0.052(3) 0.063(3) 0.032(3) 0.002(3) 0.018(3) 0.011(3)
C14 0.079(6) 0.121(8) 0.097(8) -0.001(7) 0.042(6) 0.000(5)
C15 0.079(6) 0.121(8) 0.097(8) -0.001(7) 0.042(6) 0.000(5)
N4 0.035(6) 0.103(8) 0.043(6) 0.015(6) 0.001(5) 0.001(5)
O7 0.027(4) 0.045(4) 0.061(5) 0.032(3) 0.021(4) 0.026(3)
C13A 0.052(3) 0.063(3) 0.032(3) 0.002(3) 0.018(3) 0.011(3)
C14A 0.108(7) 0.111(6) 0.085(6) 0.056(5) 0.053(6) 0.067(6)
C15A 0.059(4) 0.058(4) 0.048(4) 0.011(3) 0.024(3) 0.019(3)
N4A 0.046(4) 0.101(5) 0.045(4) 0.021(4) 0.016(4) 0.031(3)
O7A 0.053(3) 0.044(3) 0.051(3) -0.008(2) 0.028(3) -0.004(2)
Cu1 0.0349(4) 0.0272(3) 0.0268(3) 0.0008(2) 0.0113(3) 0.0077(2)
C16 0.029(5) 0.037(6) 0.034(5) 0.007(4) 0.016(4) 0.006(4)
C17 0.053(7) 0.024(5) 0.060(7) 0.004(5) 0.014(5) 0.013(4)
C18 0.038(6) 0.044(7) 0.045(5) -0.002(4) 0.008(3) 0.004(5)
N3 0.038(6) 0.020(7) 0.026(5) -0.004(7) 0.010(4) 0.007(7)
O6 0.021(5) 0.034(5) 0.032(6) 0.004(4) 0.001(5) 0.010(4)
C16A 0.043(5) 0.025(4) 0.030(4) -0.002(3) 0.015(3) 0.002(3)
C17A 0.050(3) 0.032(3) 0.063(4) -0.010(3) 0.005(3) 0.015(3)
C18A 0.038(6) 0.044(7) 0.045(5) -0.002(4) 0.008(3) 0.004(5)
N3A 0.036(3) 0.031(4) 0.030(3) -0.001(4) 0.011(2) 0.003(4)
O6A 0.049(3) 0.0290(19) 0.036(2) 0.0036(16) 0.014(2) 0.013(2)
Cl1 0.0549(5) 0.0321(4) 0.0414(5) 0.0042(3) 0.0133(4) 0.0109(3)
O5 0.0334(11) 0.0272(11) 0.0380(12) -0.0054(9) 0.0045(9) 0.0069(8)
N1 0.0292(12) 0.0270(12) 0.0295(13) -0.0001(10) 0.0082(10) 0.0076(10)
N2 0.0298(12) 0.0237(11) 0.0284(12) -0.0001(9) 0.0092(10) 0.0082(9)
O1 0.051(2) 0.051(2) 0.053(2) 0.0081(15) 0.0135(16) 0.0012(15)
O2 0.066(4) 0.040(3) 0.152(8) -0.005(3) 0.002(4) 0.018(2)
O3 0.066(3) 0.040(2) 0.116(5) 0.001(3) -0.027(3) 0.013(2)
O4 0.175(7) 0.158(7) 0.085(4) 0.013(4) 0.088(4) -0.015(5)
O2A 0.081(16) 0.013(6) 0.033(7) 0.000(5) -0.013(8) 0.006(7)
O3A 0.39(4) 0.047(11) 0.060(10) 0.025(9) 0.124(19) 0.07(2)
O4A 0.058(10) 0.061(13) 0.22(3) -0.011(16) 0.035(12) 0.003(8)
O1A 0.061(10) 0.030(7) 0.055(9) -0.012(6) -0.026(7) 0.016(6)

loop_
_atom_type_symbol
_atom_type_description
_atom_type_scat_dispersion_real
_atom_type_scat_dispersion_imag
_atom_type_scat_source
C C 0.0181 0.0091 'International Tables Vol C Tables 4.2.6.8 and 6.1.1.4'
H H 0.0000 0.0000 'International Tables Vol C Tables 4.2.6.8 and 6.1.1.4'
Cl Cl 0.3639 0.7018 'International Tables Vol C Tables 4.2.6.8 and 6.1.1.4'
Cu Cu -1.9646 0.5888 'International Tables Vol C Tables 4.2.6.8 and 6.1.1.4'
N N 0.0311 0.0180 'International Tables Vol C Tables 4.2.6.8 and 6.1.1.4'
O O 0.0492 0.0322 'International Tables Vol C Tables 4.2.6.8 and 6.1.1.4'

loop_
_geom_angle_atom_site_label_1
_geom_angle_atom_site_label_2
_geom_angle_atom_site_label_3
_geom_angle
_geom_angle_site_symmetry_1
_geom_angle_site_symmetry_3
_geom_angle_publ_flag
C2 C1 H1 119.9 . . ?
C5 C1 H1 119.9 2_755 . ?
C5 C1 C2 120.3(3) 2_755 . ?
C1 C2 C2 119.1(3) . 2_755 ?
C1 C2 C3 121.7(2) . . ?
C2 C2 C3 119.2(3) 2_755 . ?
C2 C3 H3 119.8 . . ?
C4 C3 C2 120.3(3) . . ?
C4 C3 H3 119.8 . . ?
C3 C4 H4 119.5 . . ?
C3 C4 C5 121.0(3) . . ?
C5 C4 H4 119.5 . . ?
C1 C5 C4 120.1(3) 2_755 . ?
C1 C5 C6 122.0(3) 2_755 . ?
C4 C5 C6 117.8(2) . . ?
O5 C6 C5 121.3(3) . . ?
O5 C6 N2 122.1(3) . . ?
N2 C6 C5 116.6(2) . . ?
H7A C7 H7B 107.7 . . ?
C8 C7 H7A 108.8 . . ?
C8 C7 H7B 108.8 . . ?
N2 C7 H7A 108.8 . . ?
N2 C7 H7B 108.8 . . ?
N2 C7 C8 113.6(2) . . ?
C9 C8 C7 121.6(3) . . ?
C12 C8 C7 120.8(3) . . ?
C12 C8 C9 117.5(3) . . ?
C8 C9 H9 120.4 . . ?
C10 C9 C8 119.3(3) . . ?
C10 C9 H9 120.4 . . ?
C9 C10 H10 118.4 . . ?
N1 C10 C9 123.2(3) . . ?
N1 C10 H10 118.4 . . ?
C12 C11 H11 118.7 . . ?
N1 C11 H11 118.7 . . ?
N1 C11 C12 122.5(3) . . ?
C8 C12 H12 120.0 . . ?
C11 C12 C8 120.0(3) . . ?
C11 C12 H12 120.0 . . ?
N4 C13 H13 127.5 . . ?
O7 C13 H13 127.5 . . ?
O7 C13 N4 105.0(11) . . ?
H14A C14 H14B 109.5 . . ?
H14A C14 H14C 109.5 . . ?
H14B C14 H14C 109.5 . . ?
N4 C14 H14A 109.5 . . ?
N4 C14 H14B 109.5 . . ?
N4 C14 H14C 109.5 . . ?
H15A C15 H15B 109.5 . . ?
H15A C15 H15C 109.5 . . ?
H15B C15 H15C 109.5 . . ?
N4 C15 H15A 109.5 . . ?
N4 C15 H15B 109.5 . . ?
N4 C15 H15C 109.5 . . ?
C13 N4 C15 121.8(11) . . ?
C14 N4 C13 126.2(15) . . ?
C14 N4 C15 111.9(13) . . ?
C13 O7 Cu1 138.6(7) . . ?
N4A C13A H13A 120.2 . . ?
O7A C13A H13A 120.2 . . ?
O7A C13A N4A 119.7(9) . . ?
H14D C14A H14E 109.5 . . ?
H14D C14A H14F 109.5 . . ?
H14E C14A H14F 109.5 . . ?
N4A C14A H14D 109.5 . . ?
N4A C14A H14E 109.5 . . ?
N4A C14A H14F 109.5 . . ?
H15D C15A H15E 109.5 . . ?
H15D C15A H15F 109.5 . . ?
H15E C15A H15F 109.5 . . ?
N4A C15A H15D 109.5 . . ?
N4A C15A H15E 109.5 . . ?
N4A C15A H15F 109.5 . . ?
C13A N4A C15A 109.9(8) . . ?
C14A N4A C13A 130.2(9) . . ?
C14A N4A C15A 120.0(8) . . ?
C13A O7A Cu1 124.5(6) . . ?
O7 Cu1 O7 180.0(5) 2_666 . ?
O7 Cu1 O6 71.7(4) . . ?
O7 Cu1 O6 108.3(4) 2_666 . ?
O7A Cu1 O7 163.4(2) . 2_666 ?
O7A Cu1 O7 16.6(2) 2_666 2_666 ?
O7A Cu1 O7A 180.0 2_666 . ?
O7A Cu1 O6 91.7(4) . 2_666 ?
O7A Cu1 O6 88.2(4) 2_666 2_666 ?
O6A Cu1 O7 89.5(2) 2_666 2_666 ?
O6A Cu1 O7 90.5(2) . 2_666 ?
O6A Cu1 O7A 106.0(3) . . ?
O6A Cu1 O7A 74.0(3) . 2_666 ?
O6A Cu1 O7A 74.0(3) 2_666 . ?
O6A Cu1 O7A 106.0(3) 2_666 2_666 ?
O6A Cu1 O6 17.8(3) 2_666 2_666 ?
O6A Cu1 O6 162.2(3) . 2_666 ?
O6A Cu1 O6A 180.0 2_666 . ?
O6A Cu1 N1 91.05(13) . . ?
O6A Cu1 N1 88.95(13) . 2_666 ?
O6A Cu1 N1 91.05(13) 2_666 2_666 ?
O6A Cu1 N1 88.95(13) 2_666 . ?
N1 Cu1 O7 90.5(2) 2_666 2_666 ?
N1 Cu1 O7 89.5(2) . 2_666 ?
N1 Cu1 O7 90.5(2) . . ?
N1 Cu1 O7 89.5(2) 2_666 . ?
N1 Cu1 O7A 89.64(16) 2_666 2_666 ?
N1 Cu1 O7A 90.36(16) . 2_666 ?
N1 Cu1 O7A 90.36(16) 2_666 . ?
N1 Cu1 O7A 89.64(16) . . ?
N1 Cu1 O6 87.8(3) . 2_666 ?
N1 Cu1 O6 87.8(3) 2_666 . ?
N1 Cu1 O6 92.2(3) 2_666 2_666 ?
N1 Cu1 O6 92.2(3) . . ?
N1 Cu1 N1 180.00(14) . 2_666 ?
N3 C16 H16 116.2 . . ?
O6 C16 H16 116.2 . . ?
O6 C16 N3 127.5(12) . . ?
H17A C17 H17B 109.5 . . ?
H17A C17 H17C 109.5 . . ?
H17B C17 H17C 109.5 . . ?
N3 C17 H17A 109.5 . . ?
N3 C17 H17B 109.5 . . ?
N3 C17 H17C 109.5 . . ?
H18A C18 H18B 109.5 . . ?
H18A C18 H18C 109.5 . . ?
H18B C18 H18C 109.5 . . ?
N3 C18 H18A 109.5 . . ?
N3 C18 H18B 109.5 . . ?
N3 C18 H18C 109.5 . . ?
C16 N3 C17 122.4(14) . . ?
C16 N3 C18 122.5(19) . . ?
C17 N3 C18 115(2) . . ?
C16 O6 Cu1 136.6(9) . . ?
N3A C16A H16A 118.4 . . ?
O6A C16A H16A 118.4 . . ?
O6A C16A N3A 123.3(8) . . ?
H17D C17A H17E 109.5 . . ?
H17D C17A H17F 109.5 . . ?
H17E C17A H17F 109.5 . . ?
N3A C17A H17D 109.5 . . ?
N3A C17A H17E 109.5 . . ?
N3A C17A H17F 109.5 . . ?
H18D C18A H18E 109.5 . . ?
H18D C18A H18F 109.5 . . ?
H18E C18A H18F 109.5 . . ?
N3A C18A H18D 109.5 . . ?
N3A C18A H18E 109.5 . . ?
N3A C18A H18F 109.5 . . ?
C16A N3A C17A 120.5(8) . . ?
C16A N3A C18A 122.1(11) . . ?
C18A N3A C17A 117.3(10) . . ?
C16A O6A Cu1 125.5(4) . . ?
O2 Cl1 O1 106.5(3) . . ?
O3 Cl1 O1 108.4(3) . . ?
O3 Cl1 O2 112.4(4) . . ?
O3 Cl1 O4 114.4(5) . . ?
O4 Cl1 O1 103.7(3) . . ?
O4 Cl1 O2 110.8(5) . . ?
O2A Cl1 O4A 91.3(16) . . ?
O3A Cl1 O2A 116.2(12) . . ?
O3A Cl1 O4A 95(2) . . ?
O3A Cl1 O1A 123.3(13) . . ?
O1A Cl1 O2A 118.7(11) . . ?
O1A Cl1 O4A 96.8(14) . . ?
C10 N1 C11 117.4(3) . . ?
C10 N1 Cu1 121.6(2) . . ?
C11 N1 Cu1 120.80(19) . . ?
C6 N2 C7 120.1(2) . . ?
C6 N2 H2 119.9 . . ?
C7 N2 H2 119.9 . . ?

loop_
_geom_bond_atom_site_label_1
_geom_bond_atom_site_label_2
_geom_bond_distance
_geom_bond_site_symmetry_2
_geom_bond_publ_flag
C1 H1 0.9500 . ?
C1 C2 1.415(4) . ?
C1 C5 1.378(4) 2_755 ?
C2 C2 1.416(5) 2_755 ?
C2 C3 1.424(4) . ?
C3 H3 0.9500 . ?
C3 C4 1.354(4) . ?
C4 H4 0.9500 . ?
C4 C5 1.411(4) . ?
C5 C6 1.496(4) . ?
C6 O5 1.233(4) . ?
C6 N2 1.339(4) . ?
C7 H7A 0.9900 . ?
C7 H7B 0.9900 . ?
C7 C8 1.514(4) . ?
C7 N2 1.444(4) . ?
C8 C9 1.392(4) . ?
C8 C12 1.387(4) . ?
C9 H9 0.9500 . ?
C9 C10 1.378(4) . ?
C10 H10 0.9500 . ?
C10 N1 1.343(4) . ?
C11 H11 0.9500 . ?
C11 C12 1.377(4) . ?
C11 N1 1.348(4) . ?
C12 H12 0.9500 . ?
C13 H13 0.9500 . ?
C13 N4 1.438(12) . ?
C13 O7 1.221(15) . ?
C14 H14A 0.9800 . ?
C14 H14B 0.9800 . ?
C14 H14C 0.9800 . ?
C14 N4 1.351(15) . ?
C15 H15A 0.9800 . ?
C15 H15B 0.9800 . ?
C15 H15C 0.9800 . ?
C15 N4 1.541(16) . ?
O7 Cu1 2.321(9) . ?
C13A H13A 0.9500 . ?
C13A N4A 1.425(10) . ?
C13A O7A 1.128(11) . ?
C14A H14D 0.9800 . ?
C14A H14E 0.9800 . ?
C14A H14F 0.9800 . ?
C14A N4A 1.328(11) . ?
C15A H15D 0.9800 . ?
C15A H15E 0.9800 . ?
C15A H15F 0.9800 . ?
C15A N4A 1.498(9) . ?
O7A Cu1 2.040(5) . ?
Cu1 O6 2.348(10) . ?
Cu1 O6 2.348(10) 2_666 ?
Cu1 O6A 1.991(4) 2_666 ?
Cu1 O6A 1.991(4) . ?
Cu1 N1 2.020(2) . ?
Cu1 N1 2.020(2) 2_666 ?
C16 H16 0.9500 . ?
C16 N3 1.30(2) . ?
C16 O6 1.222(15) . ?
C17 H17A 0.9800 . ?
C17 H17B 0.9800 . ?
C17 H17C 0.9800 . ?
C17 N3 1.454(14) . ?
C18 H18A 0.9800 . ?
C18 H18B 0.9800 . ?
C18 H18C 0.9800 . ?
C18 N3 1.54(5) . ?
C16A H16A 0.9500 . ?
C16A N3A 1.321(10) . ?
C16A O6A 1.246(9) . ?
C17A H17D 0.9800 . ?
C17A H17E 0.9800 . ?
C17A H17F 0.9800 . ?
C17A N3A 1.467(8) . ?
C18A H18D 0.9800 . ?
C18A H18E 0.9800 . ?
C18A H18F 0.9800 . ?
C18A N3A 1.40(2) . ?
Cl1 O1 1.470(3) . ?
Cl1 O2 1.411(5) . ?
Cl1 O3 1.385(4) . ?
Cl1 O4 1.388(5) . ?
Cl1 O2A 1.413(13) . ?
Cl1 O3A 1.351(14) . ?
Cl1 O4A 1.470(16) . ?
Cl1 O1A 1.387(11) . ?
N2 H2 0.8800 . ?

loop_
_geom_torsion_atom_site_label_1
_geom_torsion_atom_site_label_2
_geom_torsion_atom_site_label_3
_geom_torsion_atom_site_label_4
_geom_torsion
_geom_torsion_site_symmetry_1
_geom_torsion_site_symmetry_2
_geom_torsion_site_symmetry_3
_geom_torsion_site_symmetry_4
_geom_torsion_publ_flag
C1 C2 C3 C4 -179.4(3) . . . . ?
C1 C5 C6 O5 154.2(3) 2_755 . . . ?
C1 C5 C6 N2 -25.9(4) 2_755 . . . ?
C2 C2 C3 C4 0.0(5) 2_755 . . . ?
C2 C3 C4 C5 -1.5(5) . . . . ?
C3 C4 C5 C1 2.6(4) . . . 2_755 ?
C3 C4 C5 C6 -178.4(3) . . . . ?
C4 C5 C6 O5 -24.8(4) . . . . ?
C4 C5 C6 N2 155.1(3) . . . . ?
C5 C1 C2 C2 -0.5(5) 2_755 . . 2_755 ?
C5 C1 C2 C3 179.0(3) 2_755 . . . ?
C5 C6 N2 C7 177.7(2) . . . . ?
C7 C8 C9 C10 179.4(3) . . . . ?
C7 C8 C12 C11 -180.0(3) . . . . ?
C8 C7 N2 C6 -81.9(3) . . . . ?
C8 C9 C10 N1 0.2(5) . . . . ?
C9 C8 C12 C11 1.2(4) . . . . ?
C9 C10 N1 C11 1.9(4) . . . . ?
C9 C10 N1 Cu1 -173.5(2) . . . . ?
C12 C8 C9 C10 -1.7(4) . . . . ?
C12 C11 N1 C10 -2.5(4) . . . . ?
C12 C11 N1 Cu1 173.0(2) . . . . ?
N4 C13 O7 Cu1 136.6(11) . . . . ?
O7 C13 N4 C14 164.5(17) . . . . ?
O7 C13 N4 C15 -11.5(18) . . . . ?
N4A C13A O7A Cu1 -161.9(6) . . . . ?
O7A C13A N4A C14A -1.4(16) . . . . ?
O7A C13A N4A C15A 179.3(8) . . . . ?
N3 C16 O6 Cu1 177.3(11) . . . . ?
O6 C16 N3 C17 -180.0(13) . . . . ?
O6 C16 N3 C18 -2(3) . . . . ?
N3A C16A O6A Cu1 170.4(6) . . . . ?
O6A C16A N3A C17A 1.2(12) . . . . ?
O6A C16A N3A C18A 177.6(9) . . . . ?
O5 C6 N2 C7 -2.4(4) . . . . ?
N1 C11 C12 C8 1.0(4) . . . . ?
N2 C7 C8 C9 -30.6(4) . . . . ?
N2 C7 C8 C12 150.6(3) . . . . ?
